data_4032704
loop_
_publ_author_name
'Mykhailiuk, Pavel K.'
'Kubyshkin, Vladimir'
'Bach, Thorsten'
'Budisa, Nediljko'

_publ_section_title
;
 Peptidyl-Prolyl Model Study: How Does the Electronic Effect Influence the
 Amide Bond Conformation?
;
_journal_issue 17
_journal_name_full 'The Journal of organic chemistry'
_journal_page_first 8831
_journal_page_last 8841
_journal_paper_doi 10.1021/acs.joc.7b00803
_journal_volume 82
_journal_year 2017
_chemical_formula_sum 'C9 H12 F N O3'
_chemical_formula_weight 201.20
_chemical_name_systematic
; 
 ? 
;
_space_group_IT_number 14
_symmetry_cell_setting monoclinic
_symmetry_space_group_name_Hall '-P 2ybc'
_symmetry_space_group_name_H-M 'P 1 21/c 1'
_atom_sites_solution_hydrogens geom
_atom_sites_solution_primary direct
_atom_sites_solution_secondary difmap
_audit_creation_method 'CrysAlisPro 1.171.38.41 (Rigaku OD, 2015)'
_cell_angle_alpha 90.00
_cell_angle_beta 95.4590(12)
_cell_angle_gamma 90.00
_cell_formula_units_Z 4
_cell_length_a 7.54257(9)
_cell_length_b 12.11651(15)
_cell_length_c 10.64996(13)
_cell_measurement_reflns_used 4629
_cell_measurement_temperature 150(2)
_cell_measurement_theta_max 73.5070
_cell_measurement_theta_min 3.6590
_cell_volume 968.88(2)
_computing_cell_refinement 'CrysAlisPro 1.171.38.41 (Rigaku OD, 2015)'
_computing_data_collection 'CrysAlisPro 1.171.38.41 (Rigaku OD, 2015)'
_computing_data_reduction 'CrysAlisPro 1.171.38.41 (Rigaku OD, 2015)'
_computing_structure_refinement 'SHELXL-97 (Sheldrick, 1997)'
_computing_structure_solution 'SHELXS-97 (Sheldrick, 1990)'
_diffrn_ambient_environment N~2~
_diffrn_ambient_temperature 150.00(10)
_diffrn_detector 'CCD plate'
_diffrn_detector_area_resol_mean 10.5435
_diffrn_detector_type Atlas
_diffrn_measured_fraction_theta_full 0.981
_diffrn_measured_fraction_theta_max 0.981
_diffrn_measurement_device 'four-circle diffractometer'
_diffrn_measurement_device_type 'SuperNova, Single source at offset, Atlas'
_diffrn_measurement_method '\w scans'
_diffrn_radiation_monochromator mirror
_diffrn_radiation_probe x-ray
_diffrn_radiation_type 'Cu K\a'
_diffrn_radiation_wavelength 1.54184
_diffrn_reflns_av_R_equivalents 0.0124
_diffrn_reflns_av_sigmaI/netI 0.0088
_diffrn_reflns_limit_h_max 9
_diffrn_reflns_limit_h_min -8
_diffrn_reflns_limit_k_max 14
_diffrn_reflns_limit_k_min -14
_diffrn_reflns_limit_l_max 12
_diffrn_reflns_limit_l_min -12
_diffrn_reflns_number 5379
_diffrn_reflns_theta_full 67.50
_diffrn_reflns_theta_max 67.50
_diffrn_reflns_theta_min 7.81
_diffrn_source 'sealed X-ray tube'
_diffrn_source_type 'SuperNova (Cu) X-ray Source'
_exptl_absorpt_coefficient_mu 0.991
_exptl_absorpt_correction_T_max 0.7969
_exptl_absorpt_correction_T_min 0.6986
_exptl_absorpt_correction_type multi-scan
_exptl_absorpt_process_details
;
CrysAlisPro 1.171.38.41 (Rigaku Oxford Diffraction, 2015)
Empirical absorption correction using spherical harmonics,
 implemented in SCALE3 ABSPACK scaling algorithm.
;
_exptl_crystal_colour colourless
_exptl_crystal_density_diffrn 1.379
_exptl_crystal_density_method 'not measured'
_exptl_crystal_description block
_exptl_crystal_F_000 424
_exptl_crystal_size_max 0.39
_exptl_crystal_size_mid 0.26
_exptl_crystal_size_min 0.24
_refine_diff_density_max 0.227
_refine_diff_density_min -0.168
_refine_diff_density_rms 0.031
_refine_ls_extinction_method none
_refine_ls_goodness_of_fit_ref 1.046
_refine_ls_hydrogen_treatment constr
_refine_ls_matrix_type full
_refine_ls_number_parameters 129
_refine_ls_number_reflns 1709
_refine_ls_number_restraints 0
_refine_ls_restrained_S_all 1.046
_refine_ls_R_factor_all 0.0352
_refine_ls_R_factor_gt 0.0341
_refine_ls_shift/su_max 0.000
_refine_ls_shift/su_mean 0.000
_refine_ls_structure_factor_coef Fsqd
_refine_ls_weighting_details 'calc w=1/[\s^2^(Fo^2^)+(0.0434P)^2^+0.3191P] where P=(Fo^2^+2Fc^2^)/3'
_refine_ls_weighting_scheme calc
_refine_ls_wR_factor_gt 0.0865
_refine_ls_wR_factor_ref 0.0872
_reflns_number_gt 1653
_reflns_number_total 1709
_reflns_threshold_expression >2sigma(I)
_cod_data_source_file jo7b00803_si_002.cif
_cod_data_source_block cu-1665
_cod_original_sg_symbol_H-M P21/c
_cod_database_code 4032704

loop_
_symmetry_equiv_pos_as_xyz
'x, y, z'
'-x, y+1/2, -z+1/2'
'-x, -y, -z'
'x, -y-1/2, z-1/2'

loop_
_atom_site_label
_atom_site_type_symbol
_atom_site_fract_x
_atom_site_fract_y
_atom_site_fract_z
_atom_site_U_iso_or_equiv
_atom_site_adp_type
_atom_site_occupancy
_atom_site_symmetry_multiplicity
_atom_site_calc_flag
_atom_site_refinement_flags
N1 N 0.70522(13) 0.47224(9) 0.15514(10) 0.0333(3) Uani 1 1 d .
O1 O 0.28794(12) 0.44762(13) 0.17675(9) 0.0595(4) Uani 1 1 d .
O2 O 0.42820(11) 0.40468(7) 0.36534(8) 0.0312(2) Uani 1 1 d .
O3 O 0.59264(14) 0.60813(8) 0.26407(10) 0.0452(3) Uani 1 1 d .
F1 F 0.87964(10) 0.21665(6) 0.06703(7) 0.0392(2) Uani 1 1 d .
C1 C 0.58642(15) 0.38143(10) 0.18760(10) 0.0275(3) Uani 1 1 d .
C2 C 0.72310(16) 0.29680(12) 0.24796(11) 0.0343(3) Uani 1 1 d .
H2A H 0.8131 0.3272 0.3125 0.041 Uiso 1 1 calc R
H2B H 0.6718 0.2265 0.2750 0.041 Uiso 1 1 calc R
C3 C 0.77612(16) 0.29818(10) 0.11201(11) 0.0283(3) Uani 1 1 d .
C4 C 0.57838(17) 0.31087(11) 0.06634(11) 0.0331(3) Uani 1 1 d .
H4A H 0.5068 0.2425 0.0680 0.040 Uiso 1 1 calc R
H4B H 0.5530 0.3523 -0.0135 0.040 Uiso 1 1 calc R
C5 C 0.84830(17) 0.41427(10) 0.09606(13) 0.0339(3) Uani 1 1 d .
H5A H 0.9668 0.4252 0.1429 0.041 Uiso 1 1 calc R
H5B H 0.8524 0.4347 0.0064 0.041 Uiso 1 1 calc R
C6 C 0.41818(16) 0.41690(11) 0.24124(11) 0.0330(3) Uani 1 1 d .
C7 C 0.27783(18) 0.44654(12) 0.42551(13) 0.0393(3) Uani 1 1 d .
H7A H 0.2977 0.4342 0.5167 0.059 Uiso 1 1 calc R
H7B H 0.1693 0.4080 0.3918 0.059 Uiso 1 1 calc R
H7C H 0.2646 0.5258 0.4088 0.059 Uiso 1 1 calc R
C8 C 0.70750(16) 0.57516(10) 0.19978(11) 0.0291(3) Uani 1 1 d .
C9 C 0.85522(18) 0.64828(11) 0.16334(14) 0.0402(3) Uani 1 1 d .
H9A H 0.8467 0.7206 0.2035 0.060 Uiso 1 1 calc R
H9B H 0.8450 0.6573 0.0715 0.060 Uiso 1 1 calc R
H9C H 0.9704 0.6146 0.1913 0.060 Uiso 1 1 calc R

loop_
_atom_site_aniso_label
_atom_site_aniso_U_11
_atom_site_aniso_U_22
_atom_site_aniso_U_33
_atom_site_aniso_U_23
_atom_site_aniso_U_13
_atom_site_aniso_U_12
N1 0.0260(5) 0.0321(6) 0.0438(6) -0.0068(4) 0.0142(4) -0.0051(4)
O1 0.0235(5) 0.1184(11) 0.0362(5) 0.0137(6) 0.0015(4) 0.0108(6)
O2 0.0304(5) 0.0376(5) 0.0265(4) 0.0037(3) 0.0071(3) 0.0012(3)
O3 0.0538(6) 0.0358(5) 0.0502(6) 0.0016(4) 0.0268(5) 0.0091(4)
F1 0.0463(5) 0.0314(4) 0.0403(4) -0.0024(3) 0.0063(3) 0.0062(3)
C1 0.0225(6) 0.0363(6) 0.0235(6) 0.0039(5) 0.0013(4) -0.0045(5)
C2 0.0279(6) 0.0479(8) 0.0270(6) 0.0086(5) 0.0021(5) 0.0026(5)
C3 0.0303(6) 0.0282(6) 0.0263(6) -0.0002(4) 0.0027(5) 0.0005(5)
C4 0.0332(7) 0.0350(7) 0.0299(6) -0.0010(5) -0.0035(5) -0.0044(5)
C5 0.0297(6) 0.0312(7) 0.0429(7) -0.0033(5) 0.0154(5) -0.0013(5)
C6 0.0231(6) 0.0470(7) 0.0288(6) 0.0057(5) 0.0025(5) -0.0040(5)
C7 0.0386(7) 0.0442(8) 0.0370(7) -0.0017(6) 0.0132(6) 0.0032(6)
C8 0.0292(6) 0.0311(6) 0.0268(6) 0.0025(5) 0.0013(5) 0.0042(5)
C9 0.0391(7) 0.0306(7) 0.0516(8) -0.0039(6) 0.0085(6) -0.0040(6)

loop_
_atom_type_symbol
_atom_type_description
_atom_type_scat_dispersion_real
_atom_type_scat_dispersion_imag
_atom_type_scat_source
C C 0.0181 0.0091 'International Tables Vol C Tables 4.2.6.8 and 6.1.1.4'
H H 0.0000 0.0000 'International Tables Vol C Tables 4.2.6.8 and 6.1.1.4'
N N 0.0311 0.0180 'International Tables Vol C Tables 4.2.6.8 and 6.1.1.4'
O O 0.0492 0.0322 'International Tables Vol C Tables 4.2.6.8 and 6.1.1.4'
F F 0.0727 0.0534 'International Tables Vol C Tables 4.2.6.8 and 6.1.1.4'

loop_
_geom_angle_atom_site_label_1
_geom_angle_atom_site_label_2
_geom_angle_atom_site_label_3
_geom_angle
C8 N1 C5 127.66(10)
C8 N1 C1 126.80(10)
C5 N1 C1 103.23(9)
C6 O2 C7 115.47(10)
N1 C1 C6 115.33(10)
N1 C1 C4 101.10(9)
C6 C1 C4 120.56(10)
N1 C1 C2 101.25(9)
C6 C1 C2 125.73(10)
C4 C1 C2 87.27(10)
N1 C1 C3 78.88(7)
C6 C1 C3 165.38(10)
C3 C2 C1 79.90(8)
F1 C3 C5 113.84(9)
F1 C3 C4 122.01(10)
C5 C3 C4 102.67(10)
F1 C3 C2 121.85(10)
C5 C3 C2 104.04(10)
C4 C3 C2 88.14(9)
F1 C3 C1 164.50(10)
C5 C3 C1 81.66(8)
C3 C4 C1 80.24(8)
N1 C5 C3 96.21(9)
O1 C6 O2 124.76(11)
O1 C6 C1 123.00(11)
O2 C6 C1 112.15(10)
O3 C8 N1 121.31(12)
O3 C8 C9 122.33(12)
N1 C8 C9 116.34(11)

loop_
_geom_bond_atom_site_label_1
_geom_bond_atom_site_label_2
_geom_bond_distance
N1 C8 1.3341(17)
N1 C5 1.4775(15)
N1 C1 1.4806(15)
O1 C6 1.2028(16)
O2 C6 1.3249(15)
O2 C7 1.4466(15)
O3 C8 1.2214(15)
F1 C3 1.3734(14)
C1 C6 1.5031(16)
C1 C4 1.5452(17)
C1 C2 1.5496(17)
C2 C3 1.5384(16)
C3 C5 1.5236(17)
C3 C4 1.5319(17)
C8 C9 1.5031(18)
